data_1532846
loop_
_publ_author_name
'Manoun, B.'
'El Jazouli, A.'
'Gravereau, P.'
'Bouree, F.'
'Chaminade, J.P.'

_publ_section_title
;
 Determination and Rietveld refinement of the crystal structure of Li0.5
 Ni0.25 Ti O (P O4) from powder X-ray and neutron diffraction
;
_journal_name_full 'Powder Diffraction'
_journal_page_first 290
_journal_page_last 294
_journal_volume 17
_journal_year 2002
_chemical_formula_sum 'Li0.5 Ni0.25 O5 P Ti'
_chemical_name_systematic 'Li0.5 Ni0.25 (Ti O) (P O4)'
_space_group_IT_number 14
_symmetry_space_group_name_Hall '-P 2ybc'
_symmetry_space_group_name_H-M 'P 1 21/c 1'
_cell_angle_alpha 90
_cell_angle_beta 90.234
_cell_angle_gamma 90
_cell_formula_units_Z 4
_cell_length_a 6.3906
_cell_length_b 7.2568
_cell_length_c 7.3673
_cell_volume 341.658
_citation_journal_id_ASTM PODIE2
_cod_data_source_file Manoun_PODIE2_2002_598.cif
_cod_data_source_block Li0.5Ni0.25O5P1Ti1
_cod_original_formula_sum 'Li0.5 Ni0.25 O5 P1 Ti1'
_cod_database_code 1532846

loop_
_symmetry_equiv_pos_as_xyz
x,y,z
-x,y+1/2,-z+1/2
-x,-y,-z
x,-y-1/2,z-1/2

loop_
_atom_site_label
_atom_site_type_symbol
_atom_site_fract_x
_atom_site_fract_y
_atom_site_fract_z
_atom_site_occupancy
_atom_site_U_iso_or_equiv
Li1 Li+1 0 0 0 1 0.0
O3 O-2 0.252 0.01 0.548 1 0.0
P1 P+5 0.249 0.128 0.374 1 0.0
O1 O-2 0.748 0.154 0.111 1 0.0
O2 O-2 0.261 0.001 0.206 1 0.0
Ni1 Ni+2 0.5 0 0 0.5 0.0
O5 O-2 0.055 0.249 0.366 1 0.0
O4 O-2 0.446 0.249 0.876 1 0.0
Ti1 Ti+4 0.762 0.22 0.332 1 0.0
